data_2243399
loop_
_publ_author_name
'Bogdanov, Georgii'
'Bustos, Jenna'
'Glebov, Viktor'
'Oskolkov, Evgenii'
'Tillotson, John P.'
'Timofeeva, Tatiana V.'

_publ_section_title
;
 Molecular and crystal structure, lattice energy and DFT calculations of
 two 2'-(nitrobenzoyloxy)acetophenone isomers
;
_journal_issue 6
_journal_name_full 'Acta Crystallographica Section E'
_journal_page_first 857
_journal_page_last 861
_journal_paper_doi 10.1107/S2056989020006295
_journal_volume 76
_journal_year 2020
_chemical_formula_iupac 'C15 H11 N O5'
_chemical_formula_moiety 'C15 H11 N O5'
_chemical_formula_sum 'C15 H11 N O5'
_chemical_formula_weight 285.25
_chemical_name_common
;
2'-(2-Nitrobenzoyloxy)acetophenone
;
_chemical_name_systematic
;
2-Acetylphenyl 2-nitrobenzoate
;
_space_group_crystal_system monoclinic
_space_group_IT_number 14
_space_group_name_Hall '-P 2ybc'
_space_group_name_H-M_alt 'P 1 21/c 1'
_atom_sites_solution_hydrogens difmap
_atom_sites_solution_primary dual
_atom_sites_solution_secondary difmap
_audit_creation_method
;
Olex2 1.2
(compiled 2018.05.29 svn.r3508 for OlexSys, GUI svn.r5506)
;
_cell_angle_alpha 90
_cell_angle_beta 92.815(7)
_cell_angle_gamma 90
_cell_formula_units_Z 4
_cell_length_a 12.209(5)
_cell_length_b 14.307(6)
_cell_length_c 7.418(3)
_cell_measurement_reflns_used 2439
_cell_measurement_temperature 100.15
_cell_measurement_theta_max 31.556
_cell_measurement_theta_min 2.195
_cell_volume 1294.2(9)
_computing_cell_refinement
;
SAINT (Bruker, 2016)
;
_computing_data_collection
;
APEX3 (Bruker, 2016)
;
_computing_data_reduction
;
SAINT (Bruker, 2016)
;
_computing_molecular_graphics
;
Mercury (Macrae et al., 2020)
;
_computing_publication_material
;
Mercury (Macrae et al., 2020)
;
_computing_structure_refinement
;
<i>SHELXL2017/1</i> (Sheldrick, 2015b),
<i>OLEX2</i> (Dolomanov <i>et al.</i>,  2009)
;
_computing_structure_solution
;
<i>SHELXT2017/1</i> (Sheldrick, 2015a)
;
_diffrn_ambient_temperature 100.15
_diffrn_measured_fraction_theta_full 0.956
_diffrn_measured_fraction_theta_max 0.822
_diffrn_measurement_device_type 'Bruker APEXII CCD'
_diffrn_measurement_method '\f and \w scans'
_diffrn_radiation_type MoK\a
_diffrn_radiation_wavelength 0.71073
_diffrn_reflns_av_R_equivalents 0.0157
_diffrn_reflns_av_unetI/netI 0.0303
_diffrn_reflns_limit_h_max 16
_diffrn_reflns_limit_h_min -17
_diffrn_reflns_limit_k_max 14
_diffrn_reflns_limit_k_min -20
_diffrn_reflns_limit_l_max 10
_diffrn_reflns_limit_l_min -3
_diffrn_reflns_number 5087
_diffrn_reflns_theta_full 25.242
_diffrn_reflns_theta_max 31.779
_diffrn_reflns_theta_min 1.670
_exptl_absorpt_coefficient_mu 0.112
_exptl_absorpt_correction_T_max 0.7463
_exptl_absorpt_correction_T_min 0.6504
_exptl_absorpt_correction_type multi-scan
_exptl_absorpt_process_details
;
(SADABS, Bruker, 2016)
;
_exptl_crystal_colour yellow
_exptl_crystal_density_diffrn 1.464
_exptl_crystal_description prism
_exptl_crystal_F_000 592
_exptl_crystal_size_max 0.15
_exptl_crystal_size_mid 0.15
_exptl_crystal_size_min 0.1
_refine_diff_density_max 0.426
_refine_diff_density_min -0.228
_refine_ls_extinction_method none
_refine_ls_goodness_of_fit_ref 1.058
_refine_ls_hydrogen_treatment refall
_refine_ls_matrix_type full
_refine_ls_number_parameters 234
_refine_ls_number_reflns 3620
_refine_ls_number_restraints 0
_refine_ls_restrained_S_all 1.058
_refine_ls_R_factor_all 0.0505
_refine_ls_R_factor_gt 0.0402
_refine_ls_shift/su_max 0.000
_refine_ls_shift/su_mean 0.000
_refine_ls_structure_factor_coef Fsqd
_refine_ls_weighting_details 'w=1/[\s^2^(Fo^2^)+(0.0675P)^2^+0.1720P] where P=(Fo^2^+2Fc^2^)/3'
_refine_ls_weighting_scheme calc
_refine_ls_wR_factor_gt 0.1140
_refine_ls_wR_factor_ref 0.1216
_reflns_number_gt 2913
_reflns_number_total 3620
_reflns_threshold_expression 'I > 2\s(I)'
_cod_data_source_file dj2001sup1.cif
_cod_data_source_block II
_cod_database_code 2243399
_shelx_space_group_comment
;
The symmetry employed for this shelxl refinement is uniquely defined
by the following loop, which should always be used as a source of
symmetry information in preference to the above space-group names.
They are only intended as comments.
;
_shelx_estimated_absorpt_t_min 0.983
_shelx_estimated_absorpt_t_max 0.989

loop_
_space_group_symop_operation_xyz
'x, y, z'
'-x, y+1/2, -z+1/2'
'-x, -y, -z'
'x, -y-1/2, z-1/2'

loop_
_atom_site_type_symbol
_atom_site_label
_atom_site_fract_x
_atom_site_fract_y
_atom_site_fract_z
_atom_site_U_iso_or_equiv
_atom_site_adp_type
_atom_site_calc_flag
_atom_site_occupancy
_atom_site_disorder_assembly
_atom_site_disorder_group
C C6 0.65734(8) 0.01262(7) 0.45205(14) 0.0158(2) Uani d 1 . .
O O1 0.79222(6) -0.00491(5) 0.70582(10) 0.01756(18) Uani d 1 . .
O O3 0.84475(8) -0.14564(6) 0.97495(13) 0.0314(2) Uani d 1 . .
C C5 0.60515(9) -0.03010(8) 0.30108(16) 0.0193(2) Uani d 1 . .
O O5 0.67276(8) 0.15066(6) 0.63086(13) 0.0319(2) Uani d 1 . .
C C12 0.88232(8) -0.00579(7) 1.12279(15) 0.0166(2) Uani d 1 . .
N N1 0.89918(7) -0.10690(6) 1.09597(14) 0.0207(2) Uani d 1 . .
C C7 0.80754(8) 0.04285(7) 1.00989(15) 0.0164(2) Uani d 1 . .
C C8 0.79381(9) 0.13811(7) 1.04287(17) 0.0214(2) Uani d 1 . .
C C1 0.73215(8) -0.04200(7) 0.55600(14) 0.0160(2) Uani d 1 . .
O O2 0.64412(7) -0.02330(6) 0.87287(12) 0.0282(2) Uani d 1 . .
C C2 0.75414(9) -0.13411(7) 0.51264(16) 0.0201(2) Uani d 1 . .
C C14 0.73772(8) -0.00042(7) 0.86012(15) 0.0174(2) Uani d 1 . .
C C11 0.94230(9) 0.03733(8) 1.26288(16) 0.0212(2) Uani d 1 . .
C C3 0.69989(10) -0.17469(8) 0.36297(17) 0.0237(2) Uani d 1 . .
O O4 0.96613(8) -0.14724(7) 1.19635(15) 0.0395(3) Uani d 1 . .
C C15 0.63287(9) 0.11279(7) 0.49603(16) 0.0191(2) Uani d 1 . .
C C4 0.62600(10) -0.12258(8) 0.25762(16) 0.0226(2) Uani d 1 . .
C C13 0.55711(10) 0.16657(8) 0.36771(19) 0.0268(3) Uani d 1 . .
C C10 0.92771(10) 0.13212(9) 1.29225(18) 0.0258(3) Uani d 1 . .
C C9 0.85407(10) 0.18239(8) 1.18253(18) 0.0255(3) Uani d 1 . .
H H2 0.8073(13) -0.1705(11) 0.587(2) 0.035(4) Uiso d 1 . .
H H8 0.7406(12) 0.1752(10) 0.968(2) 0.028(4) Uiso d 1 . .
H H11 0.9935(13) 0.0017(11) 1.333(2) 0.032(4) Uiso d 1 . .
H H5 0.5541(13) 0.0044(10) 0.226(2) 0.031(4) Uiso d 1 . .
H H13A 0.4825(13) 0.1366(11) 0.359(2) 0.040(4) Uiso d 1 . .
H H10 0.9702(14) 0.1641(12) 1.387(2) 0.043(5) Uiso d 1 . .
H H4 0.5886(13) -0.1483(11) 0.149(2) 0.039(4) Uiso d 1 . .
H H3 0.7153(12) -0.2407(11) 0.337(2) 0.033(4) Uiso d 1 . .
H H9 0.8436(13) 0.2498(12) 1.199(2) 0.041(4) Uiso d 1 . .
H H13B 0.5874(14) 0.1732(12) 0.248(2) 0.048(5) Uiso d 1 . .
H H13C 0.5493(16) 0.2303(14) 0.415(3) 0.061(6) Uiso d 1 . .

loop_
_atom_site_aniso_label
_atom_site_aniso_U_11
_atom_site_aniso_U_22
_atom_site_aniso_U_33
_atom_site_aniso_U_12
_atom_site_aniso_U_13
_atom_site_aniso_U_23
C6 0.0176(4) 0.0157(4) 0.0141(5) -0.0014(3) -0.0002(4) 0.0012(3)
O1 0.0176(3) 0.0212(4) 0.0135(4) -0.0011(3) -0.0029(3) -0.0015(3)
O3 0.0479(5) 0.0180(4) 0.0272(5) -0.0031(4) -0.0111(4) -0.0016(3)
C5 0.0222(5) 0.0208(5) 0.0145(6) -0.0019(4) -0.0033(4) 0.0015(4)
O5 0.0454(5) 0.0182(4) 0.0307(6) 0.0037(4) -0.0132(4) -0.0063(3)
C12 0.0171(4) 0.0169(5) 0.0155(5) 0.0000(3) -0.0006(4) 0.0006(4)
N1 0.0220(4) 0.0186(4) 0.0213(5) 0.0013(3) -0.0006(4) 0.0030(3)
C7 0.0178(4) 0.0180(5) 0.0133(5) -0.0013(3) -0.0016(4) 0.0003(3)
C8 0.0252(5) 0.0185(5) 0.0201(6) 0.0016(4) -0.0030(4) 0.0003(4)
C1 0.0171(4) 0.0178(5) 0.0129(5) -0.0010(3) -0.0003(4) -0.0004(4)
O2 0.0227(4) 0.0441(5) 0.0177(5) -0.0094(3) -0.0019(3) -0.0001(4)
C2 0.0243(5) 0.0173(5) 0.0186(6) 0.0030(4) -0.0006(4) 0.0010(4)
C14 0.0197(5) 0.0180(5) 0.0141(6) 0.0003(4) -0.0040(4) 0.0016(4)
C11 0.0195(5) 0.0262(5) 0.0174(6) 0.0004(4) -0.0048(4) -0.0003(4)
C3 0.0340(6) 0.0169(5) 0.0202(6) 0.0003(4) 0.0019(5) -0.0032(4)
O4 0.0411(5) 0.0269(5) 0.0484(7) 0.0120(4) -0.0185(5) 0.0045(4)
C15 0.0210(5) 0.0153(5) 0.0207(6) -0.0008(4) -0.0006(4) 0.0024(4)
C4 0.0311(5) 0.0211(5) 0.0152(6) -0.0044(4) -0.0029(4) -0.0029(4)
C13 0.0288(6) 0.0190(5) 0.0319(7) 0.0034(4) -0.0064(5) 0.0058(5)
C10 0.0267(5) 0.0291(6) 0.0209(7) -0.0042(4) -0.0052(5) -0.0079(5)
C9 0.0314(6) 0.0193(5) 0.0256(7) -0.0013(4) -0.0004(5) -0.0052(4)

loop_
_atom_type_symbol
_atom_type_description
_atom_type_scat_dispersion_real
_atom_type_scat_dispersion_imag
_atom_type_scat_source
C C 0.0033 0.0016 'International Tables Vol C Tables 4.2.6.8 and 6.1.1.4'
H H 0.0000 0.0000 'International Tables Vol C Tables 4.2.6.8 and 6.1.1.4'
N N 0.0061 0.0033 'International Tables Vol C Tables 4.2.6.8 and 6.1.1.4'
O O 0.0106 0.0060 'International Tables Vol C Tables 4.2.6.8 and 6.1.1.4'

loop_
_geom_angle_atom_site_label_1
_geom_angle_atom_site_label_2
_geom_angle_atom_site_label_3
_geom_angle_site_symmetry_1
_geom_angle_site_symmetry_3
_geom_angle
_geom_angle_publ_flag
C5 C6 C1 . . 117.02(9) ?
C5 C6 C15 . . 120.13(10) ?
C1 C6 C15 . . 122.85(10) ?
C14 O1 C1 . . 115.32(8) ?
C6 C5 H5 . . 120.0(9) ?
C4 C5 C6 . . 121.32(11) ?
C4 C5 H5 . . 118.7(9) ?
C7 C12 N1 . . 119.98(9) ?
C11 C12 N1 . . 117.71(9) ?
C11 C12 C7 . . 122.30(10) ?
O3 N1 C12 . . 117.94(9) ?
O4 N1 O3 . . 123.77(10) ?
O4 N1 C12 . . 118.29(10) ?
C12 C7 C8 . . 117.55(10) ?
C12 C7 C14 . . 124.77(9) ?
C8 C7 C14 . . 117.64(10) ?
C7 C8 H8 . . 120.5(8) ?
C9 C8 C7 . . 120.71(11) ?
C9 C8 H8 . . 118.8(8) ?
C6 C1 O1 . . 121.64(9) ?
C2 C1 C6 . . 122.01(10) ?
C2 C1 O1 . . 116.30(9) ?
C1 C2 C3 . . 119.46(10) ?
C1 C2 H2 . . 120.3(9) ?
C3 C2 H2 . . 120.3(9) ?
O1 C14 C7 . . 111.15(9) ?
O2 C14 O1 . . 124.38(10) ?
O2 C14 C7 . . 124.35(10) ?
C12 C11 C10 . . 119.06(11) ?
C12 C11 H11 . . 118.9(9) ?
C10 C11 H11 . . 122.0(9) ?
C2 C3 H3 . . 118.0(9) ?
C4 C3 C2 . . 119.87(10) ?
C4 C3 H3 . . 122.2(9) ?
C6 C15 C13 . . 118.20(10) ?
O5 C15 C6 . . 121.78(10) ?
O5 C15 C13 . . 120.02(10) ?
C5 C4 H4 . . 117.8(9) ?
C3 C4 C5 . . 120.31(11) ?
C3 C4 H4 . . 121.9(9) ?
C15 C13 H13A . . 110.4(9) ?
C15 C13 H13B . . 112.0(10) ?
C15 C13 H13C . . 108.5(11) ?
H13A C13 H13B . . 111.2(14) ?
H13A C13 H13C . . 108.4(15) ?
H13B C13 H13C . . 106.1(15) ?
C11 C10 H10 . . 120.5(10) ?
C9 C10 C11 . . 120.04(11) ?
C9 C10 H10 . . 119.5(10) ?
C8 C9 H9 . . 118.1(10) ?
C10 C9 C8 . . 120.33(11) ?
C10 C9 H9 . . 121.5(10) ?

loop_
_geom_bond_atom_site_label_1
_geom_bond_atom_site_label_2
_geom_bond_site_symmetry_2
_geom_bond_distance
_geom_bond_publ_flag
C6 C5 . 1.4014(16) ?
C6 C1 . 1.4036(15) ?
C6 C15 . 1.5031(15) ?
O1 C1 . 1.4053(13) ?
O1 C14 . 1.3534(14) ?
O3 N1 . 1.2232(13) ?
C5 C4 . 1.3884(17) ?
C5 H5 . 0.954(15) ?
O5 C15 . 1.2179(15) ?
C12 N1 . 1.4762(15) ?
C12 C7 . 1.3943(15) ?
C12 C11 . 1.3864(16) ?
N1 O4 . 1.2230(13) ?
C7 C8 . 1.3961(16) ?
C7 C14 . 1.5004(15) ?
C8 C9 . 1.3932(17) ?
C8 H8 . 0.987(15) ?
C1 C2 . 1.3860(15) ?
O2 C14 . 1.1969(14) ?
C2 C3 . 1.3914(17) ?
C2 H2 . 0.981(16) ?
C11 C10 . 1.3865(17) ?
C11 H11 . 0.941(16) ?
C3 C4 . 1.3824(18) ?
C3 H3 . 0.984(16) ?
C15 C13 . 1.5057(17) ?
C4 H4 . 0.981(17) ?
C13 H13A . 1.006(16) ?
C13 H13B . 0.986(18) ?
C13 H13C . 0.98(2) ?
C10 C9 . 1.3843(19) ?
C10 H10 . 0.969(17) ?
C9 H9 . 0.981(17) ?

loop_
_geom_hbond_atom_site_label_D
_geom_hbond_atom_site_label_H
_geom_hbond_atom_site_label_A
_geom_hbond_site_symmetry_A
_geom_hbond_distance_DH
_geom_hbond_distance_HA
_geom_hbond_distance_DA
_geom_hbond_angle_DHA
_geom_hbond_publ_flag
C11 H11 O1 3_757 0.941(16) 2.646(15) 3.2711(19) 124.4(12) yes

loop_
_geom_torsion_atom_site_label_1
_geom_torsion_atom_site_label_2
_geom_torsion_atom_site_label_3
_geom_torsion_atom_site_label_4
_geom_torsion_site_symmetry_1
_geom_torsion_site_symmetry_2
_geom_torsion_site_symmetry_3
_geom_torsion_site_symmetry_4
_geom_torsion
_geom_torsion_publ_flag
C6 C5 C4 C3 . . . . -0.37(17) ?
C6 C1 C2 C3 . . . . -0.77(16) ?
O1 C1 C2 C3 . . . . -178.27(9) ?
C5 C6 C1 O1 . . . . 177.39(9) ?
C5 C6 C1 C2 . . . . 0.02(15) ?
C5 C6 C15 O5 . . . . 176.43(10) ?
C5 C6 C15 C13 . . . . -3.80(15) ?
C12 C7 C8 C9 . . . . 0.76(16) ?
C12 C7 C14 O1 . . . . -85.81(12) ?
C12 C7 C14 O2 . . . . 97.95(14) ?
C12 C11 C10 C9 . . . . 0.02(18) ?
N1 C12 C7 C8 . . . . 179.17(9) ?
N1 C12 C7 C14 . . . . 1.61(15) ?
N1 C12 C11 C10 . . . . -179.57(10) ?
C7 C12 N1 O3 . . . . -1.08(14) ?
C7 C12 N1 O4 . . . . 179.33(10) ?
C7 C12 C11 C10 . . . . -0.01(16) ?
C7 C8 C9 C10 . . . . -0.76(18) ?
C8 C7 C14 O1 . . . . 96.63(11) ?
C8 C7 C14 O2 . . . . -79.61(14) ?
C1 C6 C5 C4 . . . . 0.55(16) ?
C1 C6 C15 O5 . . . . -3.97(16) ?
C1 C6 C15 C13 . . . . 175.80(10) ?
C1 O1 C14 C7 . . . . -178.19(8) ?
C1 O1 C14 O2 . . . . -1.95(15) ?
C1 C2 C3 C4 . . . . 0.95(17) ?
C2 C3 C4 C5 . . . . -0.40(18) ?
C14 O1 C1 C6 . . . . 81.05(12) ?
C14 O1 C1 C2 . . . . -101.44(11) ?
C14 C7 C8 C9 . . . . 178.50(10) ?
C11 C12 N1 O3 . . . . 178.49(10) ?
C11 C12 N1 O4 . . . . -1.10(15) ?
C11 C12 C7 C8 . . . . -0.38(15) ?
C11 C12 C7 C14 . . . . -177.94(10) ?
C11 C10 C9 C8 . . . . 0.36(18) ?
C15 C6 C5 C4 . . . . -179.82(10) ?
C15 C6 C1 O1 . . . . -2.23(15) ?
C15 C6 C1 C2 . . . . -179.60(10) ?

_cod_database_fobs_code 2243399
